data_4306215
loop_
_publ_author_name
'Victor I. Ovcharenko'
'Galina V. Romanenko'
'Ksenia Yu. Maryunina'
'Artem S. Bogomyakov'
'Elena V. Gorelik'

_publ_section_title
;
Thermally Induced Magnetic Anomalies in Solvates of the
Bis(hexafluoroacetylacetonate)copper(II) Complex with Pyrazolyl-Substituted
Nitronyl Nitroxide
;
_journal_name_full 'Inorganic Chemistry'
_journal_page_first 9537
_journal_page_last 9552
_journal_paper_doi 10.1021/ic8011074
_journal_volume 47
_journal_year 2008
_chemical_formula_sum 'C24 H25 Cu F12 N4 O6'
_chemical_formula_weight 757.02
_chemical_name_systematic
; 
 catena-(bis(m2-4,4,5,5-Tetramethyl-2-
 (1-butylpyrazole-4-yl)-4,5-dihydro-1H-
 imidazol-3-oxide-1-oxyl)-tetrakis(1,
 1,1,5,5,5-hexafluoropentan-2,4-
 dionato)-di-copper(ii))
;
_space_group_IT_number 2
_symmetry_cell_setting triclinic
_symmetry_space_group_name_Hall '-P 1'
_symmetry_space_group_name_H-M 'P -1'
_atom_sites_solution_hydrogens geom
_atom_sites_solution_primary direct
_atom_sites_solution_secondary difmap
_audit_creation_method SHELXL-97
_cell_angle_alpha 107.420(6)
_cell_angle_beta 96.285(6)
_cell_angle_gamma 100.873(6)
_cell_formula_units_Z 2
_cell_length_a 9.448(3)
_cell_length_b 13.500(4)
_cell_length_c 13.744(4)
_cell_measurement_reflns_used 1958
_cell_measurement_temperature 240(2)
_cell_measurement_theta_max 19.65
_cell_measurement_theta_min 2.23
_cell_volume 1616.6(8)
_computing_cell_refinement 'Bruker SMART'
_computing_data_collection 'Bruker SMART'
_computing_data_reduction 'Bruker SAINT'
_computing_molecular_graphics 'Bruker SHELXTL'
_computing_publication_material 'Bruker SHELXTL'
_computing_structure_refinement 'SHELXL-97 (Sheldrick, 1997)'
_computing_structure_solution 'SHELXS-97 (Sheldrick, 1990)'
_diffrn_ambient_temperature 240(2)
_diffrn_measured_fraction_theta_full 0.981
_diffrn_measured_fraction_theta_max 0.981
_diffrn_measurement_device_type 'CCD area detector'
_diffrn_measurement_method 'phi and omega scans'
_diffrn_radiation_monochromator graphite
_diffrn_radiation_source 'fine-focus sealed tube'
_diffrn_radiation_type MoK\a
_diffrn_radiation_wavelength 0.71073
_diffrn_reflns_av_R_equivalents 0.0994
_diffrn_reflns_av_sigmaI/netI 0.1233
_diffrn_reflns_limit_h_max 11
_diffrn_reflns_limit_h_min -11
_diffrn_reflns_limit_k_max 16
_diffrn_reflns_limit_k_min -15
_diffrn_reflns_limit_l_max 17
_diffrn_reflns_limit_l_min -17
_diffrn_reflns_number 11682
_diffrn_reflns_theta_full 26.52
_diffrn_reflns_theta_max 26.52
_diffrn_reflns_theta_min 1.63
_exptl_absorpt_coefficient_mu 0.787
_exptl_absorpt_correction_type none
_exptl_crystal_density_diffrn 1.555
_exptl_crystal_density_method 'not measured'
_exptl_crystal_F_000 764
_refine_diff_density_max 0.596
_refine_diff_density_min -0.566
_refine_diff_density_rms 0.140
_refine_ls_extinction_coef 0.0035(18)
_refine_ls_extinction_expression Fc^*^=kFc[1+0.001xFc^2^\l^3^/sin(2\q)]^-1/4^
_refine_ls_extinction_method SHELXL
_refine_ls_goodness_of_fit_ref 0.958
_refine_ls_hydrogen_treatment constr
_refine_ls_matrix_type full
_refine_ls_number_parameters 527
_refine_ls_number_reflns 6578
_refine_ls_number_restraints 0
_refine_ls_restrained_S_all 0.958
_refine_ls_R_factor_all 0.1621
_refine_ls_R_factor_gt 0.0857
_refine_ls_shift/su_max 0.033
_refine_ls_shift/su_mean 0.003
_refine_ls_structure_factor_coef Fsqd
_refine_ls_weighting_details 'calc w=1/[\s^2^(Fo^2^)+(0.1418P)^2^+0.0000P] where P=(Fo^2^+2Fc^2^)/3'
_refine_ls_weighting_scheme calc
_refine_ls_wR_factor_gt 0.2235
_refine_ls_wR_factor_ref 0.2761
_reflns_number_gt 2991
_reflns_number_total 6578
_reflns_threshold_expression >2sigma(I)
_cod_data_source_file ic8011074_si_001_15.cif
_cod_data_source_block Butyl240
_cod_depositor_comments
;
The following automatic conversions were performed:
'_symmetry_cell_setting' value 'Triclinic' changed to 'triclinic'
according to '/home/saulius/struct/CIF-dictionaries/cif_core.dic'
dictionary named 'cif_core.dic' version 2.4.1 from 2010-06-29.

Automatic conversion script
Id: cif_fix_enum 1527 2010-12-29 10:47:43Z saulius 
;
_cod_original_cell_volume 1616.6(9)
_cod_database_code 4306215

loop_
_symmetry_equiv_pos_as_xyz
'x, y, z'
'-x, -y, -z'

loop_
_atom_site_label
_atom_site_type_symbol
_atom_site_fract_x
_atom_site_fract_y
_atom_site_fract_z
_atom_site_U_iso_or_equiv
_atom_site_adp_type
_atom_site_occupancy
_atom_site_symmetry_multiplicity
_atom_site_calc_flag
_atom_site_refinement_flags
_atom_site_disorder_assembly
_atom_site_disorder_group
Cu1 Cu 0.0000 -0.5000 -0.5000 0.0839(5) Uani 1 2 d S . .
O1 O -0.1037(5) -0.3988(4) -0.4234(4) 0.0943(14) Uani 1 1 d . . .
C1 C -0.2861(12) -0.3289(11) -0.3417(16) 0.147(5) Uani 1 1 d . . .
F1 F -0.245(3) -0.2470(17) -0.362(4) 0.167(14) Uani 0.50 1 d P . .
F2 F -0.424(3) -0.344(2) -0.3394(16) 0.136(8) Uani 0.50 1 d P . .
F3 F -0.214(2) -0.276(3) -0.266(3) 0.21(2) Uani 0.50 1 d P . .
F1A F -0.287(6) -0.275(3) -0.418(4) 0.27(2) Uani 0.50 1 d P . .
F2A F -0.421(3) -0.357(3) -0.351(3) 0.26(2) Uani 0.50 1 d P . .
F3A F -0.243(3) -0.305(3) -0.228(2) 0.24(2) Uani 0.50 1 d P . .
C2 C -0.2245(8) -0.4243(6) -0.3962(7) 0.111(3) Uani 1 1 d . . .
C3 C -0.3028(9) -0.5244(8) -0.4062(8) 0.137(4) Uani 1 1 d . . .
H3A H -0.3939 -0.5317 -0.3843 0.165 Uiso 1 1 calc R . .
C4 C -0.2521(10) -0.6143(6) -0.4473(7) 0.111(3) Uani 1 1 d . . .
C5 C -0.348(2) -0.7209(11) -0.4523(18) 0.167(8) Uani 1 1 d . . .
F4 F -0.3930(7) -0.7822(5) -0.5527(7) 0.190(3) Uani 1 1 d . . .
F5 F -0.267(3) -0.7888(15) -0.4063(15) 0.160(8) Uani 0.50 1 d P . .
F6 F -0.424(4) -0.7245(14) -0.3783(18) 0.222(12) Uani 0.50 1 d P . .
F5A F -0.274(3) -0.7633(15) -0.4407(19) 0.162(9) Uani 0.50 1 d P . .
F6A F -0.4860(16) -0.7096(12) -0.4491(14) 0.148(6) Uani 0.50 1 d P . .
O2 O -0.1357(6) -0.6201(4) -0.4789(4) 0.0987(15) Uani 1 1 d . . .
Cu2 Cu 0.0000 0.0000 0.0000 0.0680(4) Uani 1 2 d S . .
O3 O -0.1784(4) -0.1024(3) -0.0018(3) 0.0699(11) Uani 1 1 d . . .
C6 C -0.4303(9) -0.1871(8) -0.0300(10) 0.108(3) Uani 1 1 d . . .
F7 F -0.423(3) -0.182(3) 0.065(2) 0.184(15) Uani 0.50 1 d P . .
F8 F -0.4976(18) -0.2625(16) -0.1207(18) 0.141(8) Uani 0.50 1 d P . .
F9 F -0.401(3) -0.2848(13) -0.067(2) 0.162(8) Uani 0.50 1 d P . .
F7A F -0.531(2) -0.1382(11) -0.0048(18) 0.139(8) Uani 0.50 1 d P . .
F8A F -0.549(2) -0.198(3) -0.079(4) 0.259(18) Uani 0.50 1 d P . .
F9A F -0.389(2) -0.230(3) 0.032(3) 0.169(13) Uani 0.50 1 d P . .
C7 C -0.3012(6) -0.1129(5) -0.0539(6) 0.0783(19) Uani 1 1 d . . .
C8 C -0.3332(7) -0.0633(5) -0.1272(6) 0.085(2) Uani 1 1 d . . .
H8A H -0.4301 -0.0794 -0.1622 0.103 Uiso 1 1 calc R . .
C9 C -0.2291(7) 0.0075(5) -0.1495(5) 0.0716(18) Uani 1 1 d . . .
C10 C -0.2774(10) 0.0562(9) -0.2271(9) 0.102(3) Uani 1 1 d . . .
F10 F -0.386(3) -0.0135(16) -0.3050(15) 0.148(8) Uani 0.50 1 d P . .
F11 F -0.1718(16) 0.0763(14) -0.2964(12) 0.121(4) Uani 0.50 1 d P . .
F12 F -0.245(3) 0.1613(17) -0.186(2) 0.154(12) Uani 0.50 1 d P . .
F11A F -0.212(3) 0.041(3) -0.278(2) 0.228(14) Uani 0.50 1 d P . .
F12A F -0.321(4) 0.140(3) -0.1954(19) 0.179(14) Uani 0.50 1 d P . .
F10A F -0.409(2) 0.0379(18) -0.262(2) 0.163(10) Uani 0.50 1 d P . .
O4 O -0.0948(4) 0.0389(3) -0.1117(3) 0.0716(11) Uani 1 1 d . . .
O01 O 0.1861(6) -0.4620(4) -0.3618(4) 0.0972(15) Uani 1 1 d . . .
N1 N 0.1734(6) -0.4777(4) -0.2763(6) 0.0876(18) Uani 1 1 d . . .
C01 C 0.2039(12) -0.5729(6) -0.2425(9) 0.138(4) Uani 1 1 d . . .
C02 C 0.1550(18) -0.6697(8) -0.3485(8) 0.185(6) Uani 1 1 d . . .
H02A H 0.1696 -0.7346 -0.3366 0.278 Uiso 1 1 calc R . .
H02B H 0.2133 -0.6550 -0.3986 0.278 Uiso 1 1 calc R . .
H02C H 0.0523 -0.6784 -0.3748 0.278 Uiso 1 1 calc R . .
C03 C 0.3658(17) -0.5648(15) -0.2408(10) 0.220(8) Uani 1 1 d . . .
H03A H 0.4207 -0.5086 -0.1787 0.330 Uiso 1 1 calc R . .
H03B H 0.3927 -0.5485 -0.3014 0.330 Uiso 1 1 calc R . .
H03C H 0.3881 -0.6322 -0.2414 0.330 Uiso 1 1 calc R . .
C04 C 0.167(5) -0.5590(12) -0.141(2) 0.58(3) Uani 1 1 d . . .
C05 C 0.1849(19) -0.6063(9) -0.0714(10) 0.209(7) Uani 1 1 d . . .
H05A H 0.2820 -0.5761 -0.0296 0.313 Uiso 1 1 calc R . .
H05B H 0.1738 -0.6821 -0.1059 0.313 Uiso 1 1 calc R . .
H05C H 0.1119 -0.5958 -0.0272 0.313 Uiso 1 1 calc R . .
C06 C -0.014(2) -0.6323(11) -0.2037(13) 0.272(12) Uani 1 1 d . . .
H06A H -0.0174 -0.7081 -0.2262 0.409 Uiso 1 1 calc R . .
H06B H -0.0424 -0.6114 -0.2633 0.409 Uiso 1 1 calc R . .
H06C H -0.0815 -0.6172 -0.1556 0.409 Uiso 1 1 calc R . .
N2 N 0.1563(10) -0.4447(5) -0.1120(8) 0.134(3) Uani 1 1 d . . .
O02 O 0.1504(12) -0.4008(5) -0.0207(6) 0.194(4) Uani 1 1 d . . .
C07 C 0.1566(8) -0.4045(6) -0.1882(7) 0.093(2) Uani 1 1 d . . .
C08 C 0.1336(7) -0.3015(4) -0.1799(6) 0.0744(18) Uani 1 1 d . . .
C09 C 0.0947(7) -0.2280(5) -0.0956(6) 0.0781(18) Uani 1 1 d . . .
H09A H 0.0773 -0.2406 -0.0338 0.094 Uiso 1 1 calc R . .
N3 N 0.0862(5) -0.1403(4) -0.1156(4) 0.0723(14) Uani 1 1 d . . .
N4 N 0.1201(6) -0.1552(4) -0.2124(5) 0.0824(15) Uani 1 1 d . . .
C041 C 0.1265(17) -0.0725(9) -0.2609(8) 0.155(5) Uani 1 1 d . . .
H04H H 0.0322 -0.0919 -0.3076 0.186 Uiso 1 1 calc R . .
H04J H 0.1256 -0.0074 -0.2051 0.186 Uiso 1 1 calc R . .
C042 C 0.209(3) -0.0472(15) -0.3049(19) 0.333(17) Uani 1 1 d . . .
H04A H 0.2050 -0.1093 -0.3654 0.399 Uiso 1 1 calc R . .
H04Z H 0.3050 -0.0312 -0.2614 0.399 Uiso 1 1 calc R . .
C043 C 0.204(3) 0.0481(17) -0.3447(19) 0.313(15) Uani 1 1 d . . .
H04U H 0.1019 0.0508 -0.3613 0.376 Uiso 1 1 calc R . .
H04Y H 0.2537 0.1142 -0.2886 0.376 Uiso 1 1 calc R . .
C044 C 0.261(2) 0.0454(14) -0.4214(13) 0.245(8) Uani 1 1 d . . .
H04C H 0.2550 0.1083 -0.4404 0.368 Uiso 1 1 calc R . .
H04D H 0.2109 -0.0181 -0.4786 0.368 Uiso 1 1 calc R . .
H04E H 0.3635 0.0440 -0.4058 0.368 Uiso 1 1 calc R . .
C010 C 0.1510(7) -0.2501(5) -0.2521(6) 0.0786(18) Uani 1 1 d . . .
H01A H 0.1792 -0.2766 -0.3166 0.094 Uiso 1 1 calc R . .

loop_
_atom_site_aniso_label
_atom_site_aniso_U_11
_atom_site_aniso_U_22
_atom_site_aniso_U_33
_atom_site_aniso_U_23
_atom_site_aniso_U_13
_atom_site_aniso_U_12
Cu1 0.0724(8) 0.0603(7) 0.1063(9) 0.0016(6) 0.0163(6) 0.0270(5)
O1 0.068(3) 0.074(3) 0.117(4) -0.007(3) 0.005(3) 0.027(2)
C1 0.061(6) 0.104(10) 0.215(15) -0.037(9) 0.016(8) 0.025(6)
F1 0.118(14) 0.052(7) 0.30(4) -0.006(14) 0.078(19) 0.029(7)
F2 0.076(14) 0.160(19) 0.152(12) -0.001(11) 0.043(9) 0.057(12)
F3 0.077(9) 0.18(2) 0.25(4) -0.13(3) -0.009(19) 0.074(12)
F1A 0.31(5) 0.19(3) 0.36(6) 0.06(3) 0.14(4) 0.18(3)
F2A 0.062(15) 0.145(17) 0.43(4) -0.12(2) 0.009(16) 0.033(12)
F3A 0.17(3) 0.33(4) 0.121(12) -0.090(14) 0.045(12) 0.08(2)
C2 0.054(4) 0.085(5) 0.146(7) -0.031(5) 0.006(4) 0.018(4)
C3 0.077(5) 0.108(7) 0.175(9) -0.027(6) 0.048(6) 0.002(5)
C4 0.090(6) 0.077(5) 0.143(7) -0.008(5) 0.044(5) 0.023(4)
C5 0.137(14) 0.077(9) 0.230(19) -0.026(11) 0.060(12) -0.001(8)
F4 0.130(5) 0.097(4) 0.264(8) -0.029(5) 0.011(5) -0.003(4)
F5 0.270(18) 0.068(9) 0.138(11) 0.080(7) 0.001(11) -0.022(10)
F6 0.35(3) 0.093(9) 0.26(2) 0.066(13) 0.21(2) 0.043(14)
F5A 0.23(2) 0.069(12) 0.20(2) 0.076(11) 0.076(19) -0.007(12)
F6A 0.100(9) 0.110(10) 0.209(16) 0.026(9) 0.066(9) -0.018(7)
O2 0.089(3) 0.069(3) 0.123(4) 0.004(3) 0.020(3) 0.025(3)
Cu2 0.0439(6) 0.0526(6) 0.0882(8) 0.0040(5) -0.0100(5) 0.0091(4)
O3 0.055(2) 0.049(2) 0.088(3) 0.0038(19) -0.003(2) 0.0112(18)
C6 0.066(5) 0.085(7) 0.154(9) 0.036(7) -0.022(6) 0.001(4)
F7 0.101(16) 0.27(3) 0.130(12) 0.004(15) 0.039(11) 0.016(14)
F8 0.072(9) 0.092(10) 0.183(14) -0.039(11) 0.038(9) -0.031(7)
F9 0.21(2) 0.082(9) 0.180(16) 0.049(10) 0.030(15) -0.013(10)
F7A 0.097(13) 0.096(8) 0.233(19) 0.027(9) 0.108(15) 0.043(8)
F8A 0.084(13) 0.25(4) 0.47(6) 0.24(3) -0.06(2) -0.033(19)
F9A 0.067(8) 0.19(2) 0.29(4) 0.16(3) 0.019(16) -0.005(12)
C7 0.050(3) 0.048(3) 0.114(5) 0.002(3) -0.006(3) 0.009(3)
C8 0.045(3) 0.067(4) 0.126(6) 0.014(4) -0.016(3) 0.015(3)
C9 0.057(4) 0.062(4) 0.078(4) -0.002(3) -0.012(3) 0.024(3)
C10 0.071(6) 0.110(8) 0.127(8) 0.041(7) 0.006(5) 0.027(5)
F10 0.161(18) 0.122(14) 0.111(10) 0.023(9) -0.072(10) -0.007(11)
F11 0.112(8) 0.196(13) 0.130(10) 0.141(9) 0.047(7) 0.055(8)
F12 0.157(17) 0.082(10) 0.21(2) 0.070(11) -0.045(15) 0.016(11)
F11A 0.21(3) 0.42(4) 0.24(2) 0.30(3) 0.121(18) 0.16(3)
F12A 0.26(4) 0.21(3) 0.142(18) 0.082(19) 0.06(2) 0.17(3)
F10A 0.099(9) 0.131(18) 0.24(3) 0.078(16) -0.078(15) 0.014(12)
O4 0.057(2) 0.062(2) 0.085(3) 0.010(2) -0.005(2) 0.0194(19)
O01 0.105(4) 0.079(3) 0.101(4) 0.013(3) 0.022(3) 0.028(3)
N1 0.080(4) 0.043(3) 0.140(6) 0.014(3) 0.050(4) 0.024(3)
C01 0.148(9) 0.044(4) 0.195(10) 0.005(5) -0.011(7) 0.037(5)
C02 0.37(2) 0.089(7) 0.128(8) 0.030(6) 0.096(10) 0.096(9)
C03 0.248(17) 0.38(2) 0.148(10) 0.138(13) 0.086(11) 0.227(17)
C04 1.46(9) 0.137(12) 0.46(3) 0.218(17) 0.77(5) 0.40(3)
C05 0.36(2) 0.110(9) 0.177(11) 0.063(8) 0.006(12) 0.105(11)
C06 0.42(3) 0.113(10) 0.250(16) 0.119(11) -0.041(18) -0.064(13)
N2 0.204(8) 0.069(4) 0.160(7) 0.032(5) 0.131(7) 0.057(5)
O02 0.368(12) 0.084(4) 0.187(7) 0.075(5) 0.170(8) 0.074(6)
C07 0.093(5) 0.057(4) 0.130(6) 0.026(4) 0.054(5) 0.003(4)
C08 0.065(4) 0.035(3) 0.109(5) 0.002(3) 0.026(3) 0.008(3)
C09 0.068(4) 0.045(3) 0.111(5) 0.009(3) 0.029(4) 0.010(3)
N3 0.063(3) 0.049(3) 0.091(4) 0.005(3) 0.012(3) 0.012(2)
N4 0.076(4) 0.062(3) 0.103(4) 0.015(3) 0.013(3) 0.027(3)
C041 0.267(15) 0.128(9) 0.122(8) 0.069(7) 0.049(8) 0.118(10)
C042 0.55(4) 0.249(19) 0.48(3) 0.30(2) 0.39(3) 0.28(2)
C043 0.48(3) 0.33(2) 0.41(3) 0.29(2) 0.34(3) 0.31(3)
C044 0.37(3) 0.208(16) 0.219(17) 0.121(14) 0.069(17) 0.118(18)
C010 0.080(4) 0.055(4) 0.094(5) 0.009(4) 0.020(4) 0.024(3)

loop_
_atom_type_symbol
_atom_type_description
_atom_type_scat_dispersion_real
_atom_type_scat_dispersion_imag
_atom_type_scat_source
C C 0.0033 0.0016 'International Tables Vol C Tables 4.2.6.8 and 6.1.1.4'
H H 0.0000 0.0000 'International Tables Vol C Tables 4.2.6.8 and 6.1.1.4'
N N 0.0061 0.0033 'International Tables Vol C Tables 4.2.6.8 and 6.1.1.4'
O O 0.0106 0.0060 'International Tables Vol C Tables 4.2.6.8 and 6.1.1.4'
F F 0.0171 0.0103 'International Tables Vol C Tables 4.2.6.8 and 6.1.1.4'
Cu Cu 0.3201 1.2651 'International Tables Vol C Tables 4.2.6.8 and 6.1.1.4'

loop_
_geom_angle_atom_site_label_1
_geom_angle_atom_site_label_2
_geom_angle_atom_site_label_3
_geom_angle
_geom_angle_site_symmetry_1
_geom_angle_site_symmetry_3
_geom_angle_publ_flag
O1 Cu1 O1 179.998(2) . 2_544 ?
O1 Cu1 O2 89.3(2) . 2_544 ?
O1 Cu1 O2 90.7(2) 2_544 2_544 ?
O1 Cu1 O2 90.7(2) . . ?
O1 Cu1 O2 89.3(2) 2_544 . ?
O2 Cu1 O2 179.998(1) 2_544 . ?
O1 Cu1 O01 94.04(19) . . ?
O1 Cu1 O01 85.96(19) 2_544 . ?
O2 Cu1 O01 80.1(2) 2_544 . ?
O2 Cu1 O01 99.9(2) . . ?
O1 Cu1 O01 85.96(19) . 2_544 ?
O1 Cu1 O01 94.04(19) 2_544 2_544 ?
O2 Cu1 O01 99.9(2) 2_544 2_544 ?
O2 Cu1 O01 80.1(2) . 2_544 ?
O01 Cu1 O01 179.999(1) . 2_544 ?
C2 O1 Cu1 124.8(5) . . ?
F3 C1 F2A 123(3) . . ?
F3 C1 F1 79(3) . . ?
F2A C1 F1 114(3) . . ?
F3 C1 F2 114(2) . . ?
F2A C1 F2 9(2) . . ?
F1 C1 F2 109(2) . . ?
F3 C1 F1A 112(3) . . ?
F2A C1 F1A 96(3) . . ?
F1 C1 F1A 32(3) . . ?
F2 C1 F1A 97(3) . . ?
F3 C1 F3A 31(4) . . ?
F2A C1 F3A 100(3) . . ?
F1 C1 F3A 108(3) . . ?
F2 C1 F3A 94.1(19) . . ?
F1A C1 F3A 140(3) . . ?
F3 C1 C2 112.6(15) . . ?
F2A C1 C2 109.9(17) . . ?
F1 C1 C2 116.1(17) . . ?
F2 C1 C2 118.9(15) . . ?
F1A C1 C2 101(2) . . ?
F3A C1 C2 107.2(18) . . ?
F1A F1 C1 90(5) . . ?
F1A F1 F3 137(7) . . ?
C1 F1 F3 48(2) . . ?
F3A F3 C1 101(5) . . ?
F3A F3 F1 149(4) . . ?
C1 F3 F1 53(2) . . ?
F1 F1A C1 58(6) . . ?
F3 F3A C1 48(3) . . ?
O1 C2 C3 128.3(7) . . ?
O1 C2 C1 114.1(9) . . ?
C3 C2 C1 117.5(9) . . ?
C2 C3 C4 121.9(8) . . ?
O2 C4 C3 128.1(8) . . ?
O2 C4 C5 114.7(9) . . ?
C3 C4 C5 117.2(9) . . ?
F5A C5 F6 102(3) . . ?
F5A C5 F6A 146(3) . . ?
F6 C5 F6A 52.0(14) . . ?
F5A C5 F4 92.8(19) . . ?
F6 C5 F4 124.1(18) . . ?
F6A C5 F4 88.0(16) . . ?
F5A C5 C4 103.5(18) . . ?
F6 C5 C4 119.2(13) . . ?
F6A C5 C4 108.2(15) . . ?
F4 C5 C4 108.8(17) . . ?
F5A C5 F5 19(2) . . ?
F6 C5 F5 82(2) . . ?
F6A C5 F5 129(2) . . ?
F4 C5 F5 103.3(13) . . ?
C4 C5 F5 114.3(17) . . ?
C5 F4 F5A 35.6(9) . . ?
F5A F5 C5 30(4) . . ?
F6A F6 C5 65.4(16) . . ?
F5 F5A C5 130(5) . . ?
F5 F5A F4 137(4) . . ?
C5 F5A F4 51.5(17) . . ?
F6 F6A C5 62.6(17) . . ?
C4 O2 Cu1 124.7(5) . . ?
O4 Cu2 O4 180.0 2 . ?
O4 Cu2 O3 92.45(16) 2 2 ?
O4 Cu2 O3 87.55(16) . 2 ?
O4 Cu2 O3 87.55(16) 2 . ?
O4 Cu2 O3 92.45(16) . . ?
O3 Cu2 O3 180.0 2 . ?
O4 Cu2 N3 93.96(18) 2 2 ?
O4 Cu2 N3 86.04(18) . 2 ?
O3 Cu2 N3 90.81(16) 2 2 ?
O3 Cu2 N3 89.19(16) . 2 ?
O4 Cu2 N3 86.04(18) 2 . ?
O4 Cu2 N3 93.96(18) . . ?
O3 Cu2 N3 89.19(16) 2 . ?
O3 Cu2 N3 90.81(16) . . ?
N3 Cu2 N3 180.0 2 . ?
C7 O3 Cu2 124.3(4) . . ?
F8A C6 F9A 131.5(14) . . ?
F8A C6 F7A 51(2) . . ?
F9A C6 F7A 114(2) . . ?
F8A C6 F7 118(3) . . ?
F9A C6 F7 38.0(18) . . ?
F7A C6 F7 79.4(18) . . ?
F8A C6 F8 51(2) . . ?
F9A C6 F8 109(2) . . ?
F7A C6 F8 101.9(13) . . ?
F7 C6 F8 133.8(18) . . ?
F8A C6 F9 103(2) . . ?
F9A C6 F9 60.6(17) . . ?
F7A C6 F9 144.4(13) . . ?
F7 C6 F9 97.4(17) . . ?
F8 C6 F9 55.1(11) . . ?
F8A C6 C7 115.7(14) . . ?
F9A C6 C7 112.6(10) . . ?
F7A C6 C7 110.7(10) . . ?
F7 C6 C7 115.7(12) . . ?
F8 C6 C7 107.0(13) . . ?
F9 C6 C7 102.7(12) . . ?
F9A F7 C6 68(3) . . ?
F9A F7 F7A 115(4) . . ?
C6 F7 F7A 50.1(15) . . ?
F8A F8 F9 116(3) . . ?
F8A F8 C6 57.4(17) . . ?
F9 F8 C6 62.9(13) . . ?
F8 F9 F9A 111(2) . . ?
F8 F9 C6 62.0(14) . . ?
F9A F9 C6 55.1(12) . . ?
F8A F7A C6 60.9(15) . . ?
F8A F7A F7 101.7(18) . . ?
C6 F7A F7 50.5(11) . . ?
F8 F8A F7A 139(3) . . ?
F8 F8A C6 71.1(17) . . ?
F7A F8A C6 68(2) . . ?
F7 F9A C6 74(3) . . ?
F7 F9A F9 136(4) . . ?
C6 F9A F9 64.3(19) . . ?
O3 C7 C8 127.3(6) . . ?
O3 C7 C6 114.7(7) . . ?
C8 C7 C6 118.1(6) . . ?
C9 C8 C7 122.5(5) . . ?
O4 C9 C8 128.3(6) . . ?
O4 C9 C10 114.3(7) . . ?
C8 C9 C10 117.4(6) . . ?
F11A C10 F10A 116(3) . . ?
F11A C10 F12A 126(3) . . ?
F10A C10 F12A 71.1(17) . . ?
F11A C10 F12 104(3) . . ?
F10A C10 F12 101.2(15) . . ?
F12A C10 F12 31.4(19) . . ?
F11A C10 F10 86(3) . . ?
F10A C10 F10 37.3(15) . . ?
F12A C10 F10 106.2(18) . . ?
F12 C10 F10 131.9(14) . . ?
F11A C10 C9 103.9(15) . . ?
F10A C10 C9 119.5(16) . . ?
F12A C10 C9 117.9(14) . . ?
F12 C10 C9 110.4(14) . . ?
F10 C10 C9 112.5(13) . . ?
F11A C10 F11 21(2) . . ?
F10A C10 F11 117.2(19) . . ?
F12A C10 F11 105.8(18) . . ?
F12 C10 F11 84.2(17) . . ?
F10 C10 F11 95.7(15) . . ?
C9 C10 F11 116.2(9) . . ?
F10A F10 C10 62.3(19) . . ?
F10A F10 F11A 95(3) . . ?
C10 F10 F11A 37.3(14) . . ?
F11A F11 C10 32(4) . . ?
F12A F12 C10 69(3) . . ?
F11 F11A C10 128(6) . . ?
F11 F11A F10 131(3) . . ?
C10 F11A F10 57.1(16) . . ?
F12 F12A C10 80(4) . . ?
F12 F12A F10A 131(5) . . ?
C10 F12A F10A 53.7(14) . . ?
F10 F10A C10 80(3) . . ?
F10 F10A F12A 131(4) . . ?
C10 F10A F12A 55.1(12) . . ?
C9 O4 Cu2 124.5(4) . . ?
N1 O01 Cu1 126.4(5) . . ?
O01 N1 C07 126.0(6) . . ?
O01 N1 C01 128.0(7) . . ?
C07 N1 C01 105.0(8) . . ?
C04 C01 C03 112(2) . . ?
C04 C01 N1 108.1(9) . . ?
C03 C01 N1 104.6(9) . . ?
C04 C01 C02 132.4(14) . . ?
C03 C01 C02 94.7(11) . . ?
N1 C01 C02 102.1(8) . . ?
C05 C04 C01 134.8(17) . . ?
C05 C04 N2 122.1(15) . . ?
C01 C04 N2 99.3(8) . . ?
C05 C04 C06 98.3(17) . . ?
C01 C04 C06 88(2) . . ?
N2 C04 C06 104(2) . . ?
O02 N2 C07 128.7(7) . . ?
O02 N2 C04 116.2(10) . . ?
C07 N2 C04 115.2(9) . . ?
N2 C07 N1 110.3(7) . . ?
N2 C07 C08 124.2(7) . . ?
N1 C07 C08 125.4(8) . . ?
C010 C08 C09 105.2(6) . . ?
C010 C08 C07 126.6(6) . . ?
C09 C08 C07 128.2(7) . . ?
N3 C09 C08 110.6(6) . . ?
C09 N3 N4 105.6(5) . . ?
C09 N3 Cu2 121.8(5) . . ?
N4 N3 Cu2 132.3(4) . . ?
C010 N4 N3 112.0(6) . . ?
C010 N4 C041 126.0(7) . . ?
N3 N4 C041 121.9(6) . . ?
C042 C041 N4 128.3(13) . . ?
C041 C042 C043 121.3(15) . . ?
C044 C043 C042 115.0(15) . . ?
N4 C010 C08 106.6(6) . . ?

loop_
_geom_bond_atom_site_label_1
_geom_bond_atom_site_label_2
_geom_bond_distance
_geom_bond_site_symmetry_2
_geom_bond_publ_flag
Cu1 O1 1.950(5) . ?
Cu1 O1 1.950(5) 2_544 ?
Cu1 O2 1.984(5) 2_544 ?
Cu1 O2 1.984(5) . ?
Cu1 O01 2.304(5) . ?
Cu1 O01 2.304(5) 2_544 ?
O1 C2 1.258(9) . ?
C1 F3 1.13(3) . ?
C1 F2A 1.24(3) . ?
C1 F1 1.22(4) . ?
C1 F2 1.28(2) . ?
C1 F1A 1.44(6) . ?
C1 F3A 1.49(4) . ?
C1 C2 1.537(12) . ?
F1 F1A 0.77(7) . ?
F1 F3 1.50(5) . ?
F3 F3A 0.78(8) . ?
C2 C3 1.371(12) . ?
C3 C4 1.375(11) . ?
C4 O2 1.233(9) . ?
C4 C5 1.525(18) . ?
C5 F5A 1.01(2) . ?
C5 F6 1.32(2) . ?
C5 F6A 1.35(2) . ?
C5 F4 1.35(2) . ?
C5 F5 1.53(3) . ?
F4 F5A 1.72(3) . ?
F5 F5A 0.668(18) . ?
F6 F6A 1.17(3) . ?
Cu2 O4 1.947(4) 2 ?
Cu2 O4 1.947(4) . ?
Cu2 O3 1.961(4) 2 ?
Cu2 O3 1.961(4) . ?
Cu2 N3 2.417(5) 2 ?
Cu2 N3 2.417(5) . ?
O3 C7 1.255(7) . ?
C6 F8A 1.201(18) . ?
C6 F9A 1.23(2) . ?
C6 F7A 1.276(16) . ?
C6 F7 1.28(3) . ?
C6 F8 1.35(2) . ?
C6 F9 1.36(2) . ?
C6 C7 1.557(11) . ?
F7 F9A 0.82(4) . ?
F7 F7A 1.63(4) . ?
F8 F8A 1.11(5) . ?
F8 F9 1.25(2) . ?
F9 F9A 1.31(3) . ?
F7A F8A 1.07(5) . ?
C7 C8 1.403(9) . ?
C8 C9 1.365(9) . ?
C9 O4 1.258(6) . ?
C9 C10 1.485(12) . ?
C10 F11A 0.99(2) . ?
C10 F10A 1.231(19) . ?
C10 F12A 1.25(3) . ?
C10 F12 1.32(3) . ?
C10 F10 1.371(19) . ?
C10 F11 1.497(18) . ?
F10 F10A 0.84(3) . ?
F10 F11A 1.63(4) . ?
F11 F11A 0.67(2) . ?
F12 F12A 0.70(4) . ?
F12A F10A 1.45(3) . ?
O01 N1 1.269(7) . ?
N1 C07 1.361(9) . ?
N1 C01 1.555(11) . ?
C01 C04 1.442(16) . ?
C01 C03 1.510(15) . ?
C01 C02 1.589(13) . ?
C04 C05 1.31(2) . ?
C04 N2 1.500(12) . ?
C04 C06 1.79(5) . ?
N2 O02 1.230(8) . ?
N2 C07 1.315(10) . ?
C07 C08 1.422(10) . ?
C08 C010 1.377(9) . ?
C08 C09 1.415(8) . ?
C09 N3 1.307(8) . ?
N3 N4 1.367(7) . ?
N4 C010 1.335(8) . ?
N4 C041 1.457(11) . ?
C041 C042 1.102(16) . ?
C042 C043 1.547(18) . ?
C043 C044 1.230(17) . ?
